data_4318147
loop_
_publ_author_name
'Christophe Lescop'
'Elie Belorizky'
'Dominique Luneau'
'Paul Rey'

_publ_contact_author
;
       Dominique LUNEAU
       Laboratoire de Chimie Inorganique et Biologique (UMR 5046)
       DRFMC
       CEA-Grenoble
       38054 Grenoble, France
;
_publ_contact_author_email luneau@drfmc.ceng.cea.fr
_publ_contact_author_fax '33 4 76 88 50 90'
_publ_contact_author_phone '33 4 76 88 44 62'
_publ_section_title
;
 Synthesis, Structures, and Magnetic Properties of a Series of
 Lanthanum(III) and Gadolinium(III) Complexes with Chelating
 Benzimidazole-Substituted Nitronyl Nitroxide Free Radicals. Evidence for
 Antiferromagnetic GdIII-Radical Interactions
;
_journal_name_full 'Inorganic Chemistry'
_journal_page_first 3375
_journal_page_last 3384
_journal_paper_doi 10.1021/ic0200038
_journal_volume 41
_journal_year 2002
_chemical_formula_sum 'C28 H34 La N11 O13'
_chemical_formula_weight 871.57
_chemical_name_systematic
;
  ?
;
_space_group_IT_number 33
_symmetry_cell_setting orthorhombic
_symmetry_space_group_name_Hall 'P 2c -2n'
_symmetry_space_group_name_H-M 'P n a 21'
_atom_sites_solution_hydrogens geom
_atom_sites_solution_primary direct
_atom_sites_solution_secondary difmap
_audit_creation_method SHELXL
_cell_angle_alpha 90.00
_cell_angle_beta 90.00
_cell_angle_gamma 90.00
_cell_formula_units_Z 4
_cell_length_a 19.5002(12)
_cell_length_b 13.0582(8)
_cell_length_c 14.5741(9)
_cell_measurement_temperature 298(2)
_cell_volume 3711.1(4)
_computing_cell_refinement 'Siemens XSCANS'
_computing_data_collection 'Siemens XSCANS'
_computing_data_reduction 'Siemens SHELXTL'
_computing_molecular_graphics 'Siemens SHELXTL'
_computing_publication_material 'Siemens SHELXTL'
_computing_structure_refinement 'SHELXL-93 (Sheldrick, 1993)'
_computing_structure_solution 'SHELXS-86 (Sheldrick, 1990)'
_diffrn_ambient_temperature 298(2)
_diffrn_measurement_device 'Siemens P4'
_diffrn_measurement_method '\w scans'
_diffrn_radiation_monochromator graphite
_diffrn_radiation_source 'fine-focus sealed tube'
_diffrn_radiation_type MoK\a
_diffrn_radiation_wavelength 0.71073
_diffrn_reflns_av_R_equivalents 0.0609
_diffrn_reflns_av_sigmaI/netI 0.1176
_diffrn_reflns_limit_h_max 26
_diffrn_reflns_limit_h_min -21
_diffrn_reflns_limit_k_max 17
_diffrn_reflns_limit_k_min -12
_diffrn_reflns_limit_l_max 19
_diffrn_reflns_limit_l_min -19
_diffrn_reflns_number 22715
_diffrn_reflns_theta_max 29.03
_diffrn_reflns_theta_min 1.88
_exptl_absorpt_coefficient_mu 1.227
_exptl_absorpt_correction_type none
_exptl_crystal_density_diffrn 1.560
_exptl_crystal_F_000 1760
_exptl_crystal_size_max 0.10
_exptl_crystal_size_mid 0.05
_exptl_crystal_size_min 0.05
_refine_diff_density_max 0.725
_refine_diff_density_min -0.833
_refine_diff_density_rms 0.222
_refine_ls_abs_structure_details 'Flack H D (1983), Acta Cryst. A39, 876-881'
_refine_ls_abs_structure_Flack -0.01(2)
_refine_ls_extinction_method none
_refine_ls_goodness_of_fit_all 0.629
_refine_ls_goodness_of_fit_obs 0.558
_refine_ls_matrix_type full
_refine_ls_number_parameters 478
_refine_ls_number_reflns 8875
_refine_ls_number_restraints 1
_refine_ls_restrained_S_all 0.629
_refine_ls_restrained_S_obs 0.558
_refine_ls_R_factor_all 0.0868
_refine_ls_R_factor_obs 0.0331
_refine_ls_shift/esd_max 0.012
_refine_ls_shift/esd_mean 0.001
_refine_ls_structure_factor_coef Fsqd
_refine_ls_weighting_details 'w=1/[\s^2^(Fo^2^)+(0.1000P)^2^+0.0000P] where P=(Fo^2^+2Fc^2^)/3'
_refine_ls_weighting_scheme calc
_refine_ls_wR_factor_all 0.1146
_refine_ls_wR_factor_obs 0.0770
_reflns_number_observed 5231
_reflns_number_total 8875
_reflns_observed_criterion >2sigma(I)
_cod_data_source_file ic0200038_4.cif
_cod_data_source_block compound5
_cod_depositor_comments
;
The following automatic conversions were performed:

'_symmetry_cell_setting' value 'Orthorhombic' changed to
'orthorhombic' according to the built-in table from CIF Core
dictionary named 'cif_core.dic' version 2.4.1 from 2010-06-29.

Automatic conversion script
Id: cif_fix_values 1646 2011-03-28 12:23:43Z adriana 

The following automatic conversions were performed:

'_refine_ls_weighting_scheme' value 'calc
w=1/[\s^2^(Fo^2^)+(0.1000P)^2^+0.0000P] where P=(Fo^2^+2Fc^2^)/3' was
changed to 'calc'. New tag '_refine_ls_weighting_details' was
created. The value of the new tag was set to
'w=1/[\s^2^(Fo^2^)+(0.1000P)^2^+0.0000P] where P=(Fo^2^+2Fc^2^)/3'.

Automatic conversion script
Id: cif_fix_values 3143 2015-03-26 13:38:13Z robertas 
;
_cod_database_code 4318147

loop_
_symmetry_equiv_pos_as_xyz
'x, y, z'
'-x, -y, z+1/2'
'x+1/2, -y+1/2, z'
'-x+1/2, y+1/2, z+1/2'

loop_
_atom_site_aniso_label
_atom_site_aniso_U_11
_atom_site_aniso_U_22
_atom_site_aniso_U_33
_atom_site_aniso_U_23
_atom_site_aniso_U_13
_atom_site_aniso_U_12
La 0.02773(14) 0.0374(2) 0.01967(12) 0.0002(3) -0.0021(3) 0.00395(14)
O1A 0.048(3) 0.047(3) 0.025(2) 0.005(2) -0.007(2) 0.000(2)
O2A 0.118(5) 0.074(4) 0.066(4) 0.041(3) -0.039(4) -0.027(4)
N1A 0.042(3) 0.035(3) 0.027(3) 0.002(2) -0.007(2) 0.004(2)
N2A 0.075(4) 0.046(4) 0.039(3) 0.017(3) -0.018(3) 0.000(3)
N3A 0.036(3) 0.039(3) 0.023(3) 0.004(2) -0.002(2) 0.006(2)
N4A 0.051(4) 0.068(4) 0.030(3) 0.015(3) -0.001(3) -0.007(3)
C1A 0.049(4) 0.041(4) 0.026(3) 0.004(3) -0.009(3) 0.014(4)
C2A 0.056(4) 0.045(4) 0.037(4) -0.002(3) -0.020(3) 0.009(4)
C3A 0.100(7) 0.051(5) 0.046(5) 0.013(4) -0.037(5) -0.015(5)
C4A 0.055(6) 0.091(6) 0.107(8) -0.034(6) -0.027(6) 0.028(5)
C5A 0.079(5) 0.039(4) 0.052(5) 0.001(4) -0.021(4) -0.008(4)
C6A 0.174(12) 0.095(8) 0.145(12) 0.062(8) -0.125(10) -0.049(8)
C7A 0.198(14) 0.101(8) 0.045(5) -0.007(6) 0.027(7) -0.046(9)
C8A 0.036(4) 0.047(4) 0.031(3) 0.011(3) 0.000(3) 0.000(3)
C9A 0.031(3) 0.043(4) 0.033(3) 0.003(3) -0.005(3) 0.003(3)
C10A 0.057(4) 0.052(4) 0.042(4) -0.003(3) -0.014(3) 0.002(4)
C11A 0.047(4) 0.061(5) 0.065(5) -0.013(4) -0.020(4) -0.007(4)
C12A 0.050(5) 0.078(6) 0.069(6) -0.008(5) 0.001(4) -0.016(5)
C13A 0.055(5) 0.072(6) 0.064(6) 0.005(4) 0.018(4) -0.021(4)
C14A 0.047(4) 0.058(5) 0.037(4) 0.004(3) 0.003(3) 0.003(4)
O1B 0.037(3) 0.064(3) 0.034(2) -0.010(3) -0.012(2) 0.018(3)
O2B 0.062(3) 0.104(5) 0.059(4) -0.025(3) -0.027(3) 0.051(3)
N1B 0.027(3) 0.042(3) 0.027(3) -0.002(2) -0.006(2) 0.005(2)
N2B 0.047(4) 0.058(4) 0.038(3) -0.003(3) -0.016(3) 0.018(3)
N3B 0.031(2) 0.043(3) 0.015(3) -0.004(2) 0.002(2) 0.006(2)
N4B 0.024(2) 0.045(3) 0.034(3) -0.001(3) 0.000(3) 0.006(2)
C1B 0.034(4) 0.036(3) 0.029(3) -0.001(3) -0.011(2) 0.008(3)
C2B 0.040(4) 0.050(4) 0.021(3) -0.004(3) -0.008(3) -0.002(3)
C3B 0.050(4) 0.057(5) 0.029(3) 0.000(3) -0.014(3) 0.010(3)
C4B 0.054(5) 0.047(4) 0.043(4) -0.011(3) 0.000(3) 0.002(4)
C5B 0.059(5) 0.089(6) 0.032(4) -0.011(4) 0.005(3) 0.000(5)
C6B 0.095(7) 0.072(6) 0.055(5) 0.016(5) -0.019(5) 0.000(5)
C7B 0.068(6) 0.082(6) 0.046(5) -0.012(4) -0.024(4) 0.013(5)
C8B 0.033(3) 0.034(4) 0.033(3) -0.006(3) 0.001(3) 0.007(3)
C9B 0.032(3) 0.035(3) 0.027(3) -0.005(3) 0.000(3) 0.002(3)
C10B 0.039(4) 0.061(5) 0.031(4) -0.011(3) -0.005(3) 0.002(3)
C11B 0.047(5) 0.091(7) 0.036(4) -0.023(4) 0.006(3) -0.001(4)
C12B 0.053(5) 0.064(5) 0.052(5) -0.021(4) 0.021(4) 0.000(4)
C13B 0.035(4) 0.065(5) 0.048(4) -0.009(4) 0.014(3) 0.001(3)
C14B 0.037(4) 0.032(4) 0.032(3) -0.007(3) 0.006(3) -0.002(3)
N5 0.042(3) 0.046(3) 0.032(3) -0.001(3) 0.005(3) 0.010(2)
O3 0.037(3) 0.057(3) 0.042(2) -0.009(2) -0.008(2) 0.005(2)
O4 0.058(3) 0.054(3) 0.052(3) -0.018(2) -0.027(2) 0.013(3)
O5 0.063(3) 0.054(3) 0.054(4) -0.003(2) -0.001(2) 0.022(3)
N6 0.084(5) 0.038(4) 0.039(4) 0.002(3) -0.003(3) 0.005(3)
O6 0.073(3) 0.048(3) 0.024(2) 0.002(2) -0.004(2) 0.009(2)
O7 0.082(4) 0.042(3) 0.023(3) 0.002(2) -0.006(3) 0.001(3)
O8 0.222(9) 0.037(3) 0.075(4) 0.007(3) -0.018(5) 0.002(4)
N7 0.041(4) 0.062(4) 0.065(5) -0.005(4) 0.017(3) -0.010(3)
O9 0.057(4) 0.075(4) 0.048(3) -0.010(3) 0.019(3) -0.006(3)
O10 0.049(3) 0.070(4) 0.065(4) -0.013(3) 0.006(2) -0.010(3)
O11 0.084(5) 0.138(7) 0.117(6) -0.024(5) 0.064(4) -0.042(5)

loop_
_atom_site_label
_atom_site_type_symbol
_atom_site_fract_x
_atom_site_fract_y
_atom_site_fract_z
_atom_site_U_iso_or_equiv
_atom_site_thermal_displace_type
_atom_site_occupancy
_atom_site_calc_flag
_atom_site_refinement_flags
_atom_site_disorder_group
La La 0.329590(13) 0.80012(2) 0.71075(3) 0.02826(9) Uani 1 d . .
O1A O 0.3671(2) 0.8355(3) 0.8719(3) 0.0400(11) Uani 1 d . .
O2A O 0.3353(3) 0.5858(5) 1.0917(4) 0.086(2) Uani 1 d . .
N1A N 0.3759(3) 0.7777(4) 0.9437(3) 0.0347(12) Uani 1 d . .
N2A N 0.3607(4) 0.6621(5) 1.0494(4) 0.053(2) Uani 1 d . .
N3A N 0.2626(3) 0.6775(4) 0.8332(3) 0.0329(12) Uani 1 d . .
N4A N 0.2310(3) 0.5994(5) 0.9626(4) 0.0498(15) Uani 1 d . .
H4AA H 0.2317(3) 0.5799(5) 1.0190(4) 0.060 Uiso 1 calc R .
C1A C 0.3372(3) 0.7006(5) 0.9686(4) 0.0387(15) Uani 1 d . .
C2A C 0.4372(4) 0.7931(6) 1.0050(5) 0.046(2) Uani 1 d . .
C3A C 0.4137(5) 0.7329(6) 1.0900(6) 0.066(3) Uani 1 d . .
C4A C 0.4985(4) 0.7507(8) 0.9502(7) 0.084(3) Uani 1 d . .
H4AB H 0.4918(4) 0.6789(8) 0.9392(7) 0.127 Uiso 1 calc R .
H4AC H 0.5399(4) 0.7607(8) 0.9846(7) 0.127 Uiso 1 calc R .
H4AD H 0.5019(4) 0.7861(8) 0.8927(7) 0.127 Uiso 1 calc R .
C5A C 0.4502(4) 0.9066(5) 1.0204(5) 0.057(2) Uani 1 d . .
H5AA H 0.4645(4) 0.9377(5) 0.9639(5) 0.085 Uiso 1 calc R .
H5AB H 0.4855(4) 0.9151(5) 1.0657(5) 0.085 Uiso 1 calc R .
H5AC H 0.4088(4) 0.9388(5) 1.0414(5) 0.085 Uiso 1 calc R .
C6A C 0.4680(7) 0.6723(8) 1.1367(9) 0.138(6) Uani 1 d . .
H6AA H 0.4912(7) 0.6301(8) 1.0926(9) 0.207 Uiso 1 calc R .
H6AB H 0.4476(7) 0.6298(8) 1.1830(9) 0.207 Uiso 1 calc R .
H6AC H 0.5004(7) 0.7180(8) 1.1648(9) 0.207 Uiso 1 calc R .
C7A C 0.3789(8) 0.7977(8) 1.1608(7) 0.114(5) Uani 1 d . .
H7AA H 0.3434(8) 0.8375(8) 1.1322(7) 0.172 Uiso 1 calc R .
H7AB H 0.4118(8) 0.8427(8) 1.1886(7) 0.172 Uiso 1 calc R .
H7AC H 0.3591(8) 0.7544(8) 1.2070(7) 0.172 Uiso 1 calc R .
C8A C 0.2778(3) 0.6594(5) 0.9209(4) 0.038(2) Uani 1 d . .
C9A C 0.2017(3) 0.6247(5) 0.8189(4) 0.0359(14) Uani 1 d . .
C10A C 0.1618(4) 0.6120(5) 0.7392(5) 0.050(2) Uani 1 d . .
H10A H 0.1754(4) 0.6407(5) 0.6837(5) 0.060 Uiso 1 calc R .
C11A C 0.1029(4) 0.5567(6) 0.7458(5) 0.058(2) Uani 1 d . .
H11A H 0.0750(4) 0.5505(6) 0.6945(5) 0.069 Uiso 1 calc R .
C12A C 0.0835(4) 0.5096(7) 0.8266(6) 0.066(2) Uani 1 d . .
H12A H 0.0429(4) 0.4722(7) 0.8275(6) 0.079 Uiso 1 calc R .
C13A C 0.1209(4) 0.5155(7) 0.9043(6) 0.064(2) Uani 1 d . .
H13A H 0.1077(4) 0.4827(7) 0.9581(6) 0.077 Uiso 1 calc R .
C14A C 0.1819(4) 0.5750(6) 0.8988(5) 0.047(2) Uani 1 d . .
O1B O 0.2569(2) 0.7495(4) 0.5803(3) 0.0448(12) Uani 1 d . .
O2B O 0.0490(3) 0.9005(5) 0.5216(4) 0.075(2) Uani 1 d . .
N1B N 0.2039(3) 0.7830(4) 0.5377(3) 0.0317(12) Uani 1 d . .
N2B N 0.1047(3) 0.8505(5) 0.5087(4) 0.048(2) Uani 1 d . .
N3B N 0.1994(2) 0.8668(4) 0.7289(3) 0.0294(12) Uani 1 d . .
N4B N 0.0902(2) 0.9117(3) 0.7016(5) 0.0342(12) Uani 1 d . .
H4BA H 0.0520(2) 0.9194(3) 0.6729(5) 0.041 Uiso 1 calc R .
C1B C 0.1533(3) 0.8349(5) 0.5745(4) 0.0330(14) Uani 1 d . .
C2B C 0.1879(3) 0.7414(6) 0.4433(4) 0.0368(15) Uani 1 d . .
C3B C 0.1286(4) 0.8157(6) 0.4162(4) 0.045(2) Uani 1 d . .
C4B C 0.1637(4) 0.6321(5) 0.4583(5) 0.048(2) Uani 1 d . .
H4BB H 0.1234(4) 0.6324(5) 0.4962(5) 0.072 Uiso 1 calc R .
H4BC H 0.1993(4) 0.5936(5) 0.4880(5) 0.072 Uiso 1 calc R .
H4BD H 0.1532(4) 0.6014(5) 0.4002(5) 0.072 Uiso 1 calc R .
C5B C 0.2511(4) 0.7462(8) 0.3843(5) 0.060(2) Uani 1 d . .
H5BA H 0.2647(4) 0.8163(8) 0.3765(5) 0.090 Uiso 1 calc R .
H5BB H 0.2414(4) 0.7165(8) 0.3254(5) 0.090 Uiso 1 calc R .
H5BC H 0.2875(4) 0.7087(8) 0.4132(5) 0.090 Uiso 1 calc R .
C6B C 0.1536(5) 0.9121(7) 0.3678(6) 0.074(3) Uani 1 d . .
H6BA H 0.1907(5) 0.9417(7) 0.4021(6) 0.110 Uiso 1 calc R .
H6BB H 0.1167(5) 0.9605(7) 0.3636(6) 0.110 Uiso 1 calc R .
H6BC H 0.1692(5) 0.8948(7) 0.3073(6) 0.110 Uiso 1 calc R .
C7B C 0.0688(4) 0.7638(7) 0.3652(6) 0.065(2) Uani 1 d . .
H7BA H 0.0549(4) 0.7037(7) 0.3981(6) 0.098 Uiso 1 calc R .
H7BB H 0.0834(4) 0.7449(7) 0.3046(6) 0.098 Uiso 1 calc R .
H7BC H 0.0310(4) 0.8106(7) 0.3610(6) 0.098 Uiso 1 calc R .
C8B C 0.1487(3) 0.8702(5) 0.6676(4) 0.0332(14) Uani 1 d . .
C9B C 0.1718(3) 0.9101(5) 0.8078(4) 0.0312(13) Uani 1 d . .
C10B C 0.2027(4) 0.9284(6) 0.8929(4) 0.044(2) Uani 1 d . .
H10B H 0.2479(4) 0.9099(6) 0.9043(4) 0.052 Uiso 1 calc R .
C11B C 0.1626(4) 0.9754(7) 0.9594(5) 0.058(2) Uani 1 d . .
H11B H 0.1808(4) 0.9863(7) 1.0176(5) 0.070 Uiso 1 calc R .
C12B C 0.0956(4) 1.0065(6) 0.9408(5) 0.056(2) Uani 1 d . .
H12B H 0.0709(4) 1.0406(6) 0.9861(5) 0.067 Uiso 1 calc R .
C13B C 0.0652(4) 0.9887(6) 0.8583(5) 0.049(2) Uani 1 d . .
H13B H 0.0202(4) 1.0087(6) 0.8471(5) 0.059 Uiso 1 calc R .
C14B C 0.1039(3) 0.9394(5) 0.7915(4) 0.0336(14) Uani 1 d . .
N5 N 0.4015(3) 0.5940(4) 0.7008(5) 0.0400(13) Uani 1 d . .
O3 O 0.3440(2) 0.6052(4) 0.6641(3) 0.0456(12) Uani 1 d . .
O4 O 0.4227(3) 0.6653(4) 0.7540(3) 0.0548(14) Uani 1 d . .
O5 O 0.4378(3) 0.5183(4) 0.6861(3) 0.0570(15) Uani 1 d . .
N6 N 0.3229(4) 1.0328(5) 0.6815(5) 0.054(2) Uani 1 d . .
O6 O 0.3125(3) 0.9708(4) 0.6150(3) 0.0486(13) Uani 1 d . .
O7 O 0.3319(3) 0.9941(4) 0.7577(4) 0.0491(15) Uani 1 d . .
O8 O 0.3241(4) 1.1238(5) 0.6683(5) 0.111(3) Uani 1 d . .
N7 N 0.4571(3) 0.8430(5) 0.6012(5) 0.056(2) Uani 1 d . .
O9 O 0.4104(3) 0.7861(4) 0.5702(4) 0.0598(15) Uani 1 d . .
O10 O 0.4476(3) 0.8833(4) 0.6774(4) 0.061(2) Uani 1 d . .
O11 O 0.5077(4) 0.8622(6) 0.5567(5) 0.113(3) Uani 1 d . .

loop_
_atom_type_symbol
_atom_type_description
_atom_type_scat_dispersion_real
_atom_type_scat_dispersion_imag
_atom_type_scat_source
C C 0.0033 0.0016 'International Tables Vol C Tables 4.2.6.8 and 6.1.1.4'
H H 0.0000 0.0000 'International Tables Vol C Tables 4.2.6.8 and 6.1.1.4'
N N 0.0061 0.0033 'International Tables Vol C Tables 4.2.6.8 and 6.1.1.4'
O O 0.0106 0.0060 'International Tables Vol C Tables 4.2.6.8 and 6.1.1.4'
La La -0.2871 2.4523 'International Tables Vol C Tables 4.2.6.8 and 6.1.1.4'

loop_
_geom_angle_atom_site_label_1
_geom_angle_atom_site_label_2
_geom_angle_atom_site_label_3
_geom_angle
_geom_angle_site_symmetry_1
_geom_angle_site_symmetry_3
_geom_angle_publ_flag
O1B La O1A 160.4(2) . . ?
O1B La O10 118.6(2) . . ?
O1A La O10 80.8(2) . . ?
O1B La O9 73.8(2) . . ?
O1A La O9 125.3(2) . . ?
O10 La O9 48.8(2) . . ?
O1B La O4 113.98(15) . . ?
O1A La O4 72.20(15) . . ?
O10 La O4 73.1(2) . . ?
O9 La O4 73.7(2) . . ?
O1B La O7 118.1(2) . . ?
O1A La O7 64.7(2) . . ?
O10 La O7 68.2(2) . . ?
O9 La O7 105.3(2) . . ?
O4 La O7 125.3(2) . . ?
O1B La O3 66.7(2) . . ?
O1A La O3 112.77(15) . . ?
O10 La O3 105.1(2) . . ?
O9 La O3 70.4(2) . . ?
O4 La O3 48.64(14) . . ?
O7 La O3 172.93(15) . . ?
O1B La O6 75.3(2) . . ?
O1A La O6 112.1(2) . . ?
O10 La O6 70.1(2) . . ?
O9 La O6 73.7(2) . . ?
O4 La O6 141.5(2) . . ?
O7 La O6 47.8(2) . . ?
O3 La O6 133.3(2) . . ?
O1B La N3B 67.68(14) . . ?
O1A La N3B 97.10(14) . . ?
O10 La N3B 136.0(2) . . ?
O9 La N3B 132.3(2) . . ?
O4 La N3B 148.2(2) . . ?
O7 La N3B 71.3(2) . . ?
O3 La N3B 115.79(14) . . ?
O6 La N3B 70.23(14) . . ?
O1B La N3A 94.1(2) . . ?
O1A La N3A 68.57(15) . . ?
O10 La N3A 142.5(2) . . ?
O9 La N3A 140.0(2) . . ?
O4 La N3A 77.2(2) . . ?
O7 La N3A 113.8(2) . . ?
O3 La N3A 69.8(2) . . ?
O6 La N3A 141.0(2) . . ?
N3B La N3A 71.02(15) . . ?
O1B La N7 96.7(2) . . ?
O1A La N7 102.8(2) . . ?
O10 La N7 24.2(2) . . ?
O9 La N7 24.6(2) . . ?
O4 La N7 71.2(2) . . ?
O7 La N7 86.8(2) . . ?
O3 La N7 87.4(2) . . ?
O6 La N7 70.6(2) . . ?
N3B La N7 140.4(2) . . ?
N3A La N7 148.4(2) . . ?
O1B La N5 89.5(2) . . ?
O1A La N5 94.2(2) . . ?
O10 La N5 87.3(2) . . ?
O9 La N5 67.6(2) . . ?
O4 La N5 24.71(15) . . ?
O7 La N5 149.3(2) . . ?
O3 La N5 24.20(14) . . ?
O6 La N5 141.1(2) . . ?
N3B La N5 136.48(14) . . ?
N3A La N5 74.5(2) . . ?
N7 La N5 76.0(2) . . ?
N1A O1A La 133.4(4) . . ?
O1A N1A C1A 126.3(5) . . ?
O1A N1A C2A 120.3(5) . . ?
C1A N1A C2A 113.3(5) . . ?
O2A N2A C1A 125.4(7) . . ?
O2A N2A C3A 123.8(6) . . ?
C1A N2A C3A 110.1(6) . . ?
C8A N3A C9A 104.3(5) . . ?
C8A N3A La 128.6(4) . . ?
C9A N3A La 127.0(4) . . ?
C8A N4A C14A 107.6(5) . . ?
N1A C1A N2A 109.3(6) . . ?
N1A C1A C8A 127.7(6) . . ?
N2A C1A C8A 123.0(6) . . ?
N1A C2A C5A 110.5(5) . . ?
N1A C2A C3A 100.0(6) . . ?
C5A C2A C3A 115.4(6) . . ?
N1A C2A C4A 105.1(6) . . ?
C5A C2A C4A 107.3(7) . . ?
C3A C2A C4A 117.7(7) . . ?
C6A C3A C7A 107.9(10) . . ?
C6A C3A N2A 110.0(7) . . ?
C7A C3A N2A 107.8(8) . . ?
C6A C3A C2A 115.4(9) . . ?
C7A C3A C2A 113.7(7) . . ?
N2A C3A C2A 101.6(6) . . ?
N3A C8A N4A 112.6(6) . . ?
N3A C8A C1A 124.7(6) . . ?
N4A C8A C1A 122.7(6) . . ?
C14A C9A N3A 110.1(5) . . ?
C14A C9A C10A 119.0(6) . . ?
N3A C9A C10A 130.9(6) . . ?
C11A C10A C9A 118.1(7) . . ?
C10A C11A C12A 121.9(7) . . ?
C13A C12A C11A 122.7(8) . . ?
C12A C13A C14A 115.9(8) . . ?
N4A C14A C9A 105.4(6) . . ?
N4A C14A C13A 132.2(7) . . ?
C9A C14A C13A 122.3(7) . . ?
N1B O1B La 138.3(4) . . ?
O1B N1B C1B 125.8(5) . . ?
O1B N1B C2B 119.0(5) . . ?
C1B N1B C2B 113.7(5) . . ?
O2B N2B C1B 124.2(6) . . ?
O2B N2B C3B 123.3(5) . . ?
C1B N2B C3B 111.9(5) . . ?
C8B N3B C9B 104.7(5) . . ?
C8B N3B La 130.0(4) . . ?
C9B N3B La 125.2(4) . . ?
C8B N4B C14B 106.7(5) . . ?
N1B C1B N2B 108.2(5) . . ?
N1B C1B C8B 126.7(6) . . ?
N2B C1B C8B 125.1(6) . . ?
C5B C2B N1B 109.7(5) . . ?
C5B C2B C4B 112.0(6) . . ?
N1B C2B C4B 105.7(5) . . ?
C5B C2B C3B 115.9(6) . . ?
N1B C2B C3B 99.3(5) . . ?
C4B C2B C3B 113.0(6) . . ?
N2B C3B C6B 105.5(6) . . ?
N2B C3B C7B 109.4(6) . . ?
C6B C3B C7B 112.5(6) . . ?
N2B C3B C2B 101.0(5) . . ?
C6B C3B C2B 113.2(6) . . ?
C7B C3B C2B 114.2(6) . . ?
N3B C8B N4B 113.1(6) . . ?
N3B C8B C1B 125.3(5) . . ?
N4B C8B C1B 121.6(6) . . ?
N3B C9B C14B 109.7(5) . . ?
N3B C9B C10B 129.5(6) . . ?
C14B C9B C10B 120.7(5) . . ?
C11B C10B C9B 116.9(6) . . ?
C10B C11B C12B 121.3(7) . . ?
C13B C12B C11B 122.0(7) . . ?
C12B C13B C14B 117.5(7) . . ?
N4B C14B C13B 132.7(6) . . ?
N4B C14B C9B 105.8(5) . . ?
C13B C14B C9B 121.5(6) . . ?
O5 N5 O3 122.2(6) . . ?
O5 N5 O4 120.2(6) . . ?
O3 N5 O4 117.5(5) . . ?
O5 N5 La 169.2(5) . . ?
O3 N5 La 60.2(3) . . ?
O4 N5 La 58.4(3) . . ?
N5 O3 La 95.6(4) . . ?
N5 O4 La 96.9(3) . . ?
O8 N6 O7 123.1(7) . . ?
O8 N6 O6 120.5(7) . . ?
O7 N6 O6 116.4(7) . . ?
N6 O6 La 96.5(4) . . ?
N6 O7 La 99.2(4) . . ?
O11 N7 O10 121.0(7) . . ?
O11 N7 O9 121.4(7) . . ?
O10 N7 O9 117.5(6) . . ?
O11 N7 La 178.5(6) . . ?
O10 N7 La 58.7(3) . . ?
O9 N7 La 58.9(3) . . ?
N7 O9 La 96.6(4) . . ?
N7 O10 La 97.1(4) . . ?

loop_
_geom_bond_atom_site_label_1
_geom_bond_atom_site_label_2
_geom_bond_distance
_geom_bond_site_symmetry_2
_geom_bond_publ_flag
La O1B 2.462(4) . ?
La O1A 2.502(4) . ?
La O10 2.590(5) . ?
La O9 2.591(5) . ?
La O4 2.606(5) . ?
La O7 2.624(6) . ?
La O3 2.649(5) . ?
La O6 2.650(5) . ?
La N3B 2.697(5) . ?
La N3A 2.731(5) . ?
La N7 3.008(6) . ?
La N5 3.039(5) . ?
O1A N1A 1.302(6) . ?
O2A N2A 1.273(7) . ?
N1A C1A 1.309(8) . ?
N1A C2A 1.505(8) . ?
N2A C1A 1.359(8) . ?
N2A C3A 1.508(10) . ?
N3A C8A 1.333(8) . ?
N3A C9A 1.389(8) . ?
N4A C8A 1.348(8) . ?
N4A C14A 1.372(9) . ?
C1A C8A 1.454(9) . ?
C2A C5A 1.521(10) . ?
C2A C3A 1.537(11) . ?
C2A C4A 1.540(11) . ?
C3A C6A 1.488(12) . ?
C3A C7A 1.497(13) . ?
C9A C14A 1.389(9) . ?
C9A C10A 1.406(9) . ?
C10A C11A 1.360(10) . ?
C11A C12A 1.382(11) . ?
C12A C13A 1.349(11) . ?
C13A C14A 1.422(10) . ?
O1B N1B 1.282(6) . ?
O2B N2B 1.283(7) . ?
N1B C1B 1.313(8) . ?
N1B C2B 1.511(8) . ?
N2B C1B 1.362(8) . ?
N2B C3B 1.497(9) . ?
N3B C8B 1.332(7) . ?
N3B C9B 1.390(7) . ?
N4B C8B 1.358(7) . ?
N4B C14B 1.386(9) . ?
C1B C8B 1.435(9) . ?
C2B C5B 1.504(9) . ?
C2B C4B 1.519(10) . ?
C2B C3B 1.560(10) . ?
C3B C6B 1.522(10) . ?
C3B C7B 1.540(10) . ?
C9B C14B 1.398(8) . ?
C9B C10B 1.399(8) . ?
C10B C11B 1.389(9) . ?
C11B C12B 1.396(10) . ?
C12B C13B 1.360(10) . ?
C13B C14B 1.390(9) . ?
N5 O5 1.235(6) . ?
N5 O3 1.252(7) . ?
N5 O4 1.280(7) . ?
N6 O8 1.204(9) . ?
N6 O7 1.232(8) . ?
N6 O6 1.280(7) . ?
N7 O11 1.207(8) . ?
N7 O10 1.243(8) . ?
N7 O9 1.259(8) . ?
